data_2228591
loop_
_publ_author_name
'Liu, Yan-Ju'
'Yang, Huai-Xia'
'Yuan, Juan'
'Wang, Xia'

_publ_section_title
;
 Azido{2-[bis(2-hydroxyethyl)amino]ethanolato-\k^4^<i>N</i>,<i>O</i>,<i>O</i>',<i>O</i>''}cobalt(II)
;
_journal_coeditor_code WM2427
_journal_issue 12
_journal_name_full 'Acta Crystallographica Section E'
_journal_page_first m1617
_journal_paper_doi 10.1107/S1600536810047100
_journal_volume 66
_journal_year 2010
_chemical_formula_iupac '[Co (C6 H14 N1 O3) (N3)]'
_chemical_formula_moiety 'C6 H14 Co N4 O3'
_chemical_formula_sum 'C6 H14 Co N4 O3'
_chemical_formula_weight 249.14
_chemical_name_systematic
;
Azido{2-[bis(2-hydroxyethyl)amino]ethanolato-
\k^4^<i>N</i>,<i>O</i>,<i>O</i>',<i>O</i>''}cobalt(II)
;
_space_group_IT_number 14
_symmetry_cell_setting monoclinic
_symmetry_space_group_name_Hall '-P 2ybc'
_symmetry_space_group_name_H-M 'P 1 21/c 1'
_atom_sites_solution_hydrogens geom
_atom_sites_solution_primary direct
_atom_sites_solution_secondary difmap
_audit_creation_method SHELXL-97
_cell_angle_alpha 90.00
_cell_angle_beta 107.0840(10)
_cell_angle_gamma 90.00
_cell_formula_units_Z 4
_cell_length_a 8.7752(2)
_cell_length_b 7.93730(10)
_cell_length_c 14.4097(3)
_cell_measurement_reflns_used 2179
_cell_measurement_temperature 293(2)
_cell_measurement_theta_max 27.450
_cell_measurement_theta_min 3.389
_cell_volume 959.37(3)
_computing_cell_refinement 'CrystalClear (Rigaku/MSC, 2006)'
_computing_data_collection 'CrystalClear (Rigaku/MSC, 2006)'
_computing_data_reduction 'CrystalClear (Rigaku/MSC, 2006)'
_computing_molecular_graphics 'SHELXTL (Sheldrick, 2008)'
_computing_publication_material 'publCIF (Westrip, 2010)'
_computing_structure_refinement 'SHELXL97 (Sheldrick, 2008)'
_computing_structure_solution 'SHELXS97 (Sheldrick, 2008)'
_diffrn_ambient_temperature 293(2)
_diffrn_detector_area_resol_mean 0.76
_diffrn_measured_fraction_theta_full 0.990
_diffrn_measured_fraction_theta_max 0.990
_diffrn_measurement_device_type 'Rigaku Saturn CCD'
_diffrn_measurement_method '\w scans'
_diffrn_radiation_monochromator graphite
_diffrn_radiation_source 'fine-focus sealed tube'
_diffrn_radiation_type MoK\a
_diffrn_radiation_wavelength 0.71073
_diffrn_reflns_av_R_equivalents 0.0545
_diffrn_reflns_av_sigmaI/netI 0.0909
_diffrn_reflns_limit_h_max 11
_diffrn_reflns_limit_h_min -11
_diffrn_reflns_limit_k_max 10
_diffrn_reflns_limit_k_min -10
_diffrn_reflns_limit_l_max 18
_diffrn_reflns_limit_l_min -18
_diffrn_reflns_number 4004
_diffrn_reflns_theta_full 27.45
_diffrn_reflns_theta_max 27.45
_diffrn_reflns_theta_min 3.53
_diffrn_standards_number 0
_exptl_absorpt_coefficient_mu 1.778
_exptl_absorpt_correction_T_max 0.823
_exptl_absorpt_correction_T_min 0.708
_exptl_absorpt_correction_type multi-scan
_exptl_absorpt_process_details '(<i>REQAB</i>; Jacobson, 1998)'
_exptl_crystal_colour Red
_exptl_crystal_density_diffrn 1.725
_exptl_crystal_density_method 'not measured'
_exptl_crystal_description Pillar
_exptl_crystal_F_000 516
_exptl_crystal_size_max 0.20
_exptl_crystal_size_mid 0.20
_exptl_crystal_size_min 0.10
_refine_diff_density_max 0.554
_refine_diff_density_min -0.382
_refine_ls_extinction_method none
_refine_ls_goodness_of_fit_ref 0.892
_refine_ls_hydrogen_treatment mixed
_refine_ls_matrix_type full
_refine_ls_number_parameters 135
_refine_ls_number_reflns 2179
_refine_ls_number_restraints 0
_refine_ls_restrained_S_all 0.892
_refine_ls_R_factor_all 0.0969
_refine_ls_R_factor_gt 0.0379
_refine_ls_shift/su_max 0.001
_refine_ls_shift/su_mean 0.000
_refine_ls_structure_factor_coef Fsqd
_refine_ls_weighting_details 'calc w=1/[\s^2^(Fo^2^)+(0.0427P)^2^+0.0000P] where P=(Fo^2^+2Fc^2^)/3'
_refine_ls_weighting_scheme calc
_refine_ls_wR_factor_gt 0.0756
_refine_ls_wR_factor_ref 0.0892
_reflns_number_gt 1253
_reflns_number_total 2179
_reflns_threshold_expression I>2sigma(I)
_cod_data_source_file wm2427.cif
_cod_data_source_block I
_cod_original_sg_symbol_H-M 'P 21/c'
_cod_database_code 2228591
_cod_database_fobs_code 2228591

loop_
_symmetry_equiv_pos_as_xyz
'x, y, z'
'-x, y+1/2, -z+1/2'
'-x, -y, -z'
'x, -y-1/2, z-1/2'

loop_
_atom_site_type_symbol
_atom_site_label
_atom_site_fract_x
_atom_site_fract_y
_atom_site_fract_z
_atom_site_U_iso_or_equiv
_atom_site_adp_type
_atom_site_calc_flag
_atom_site_refinement_flags
_atom_site_occupancy
_atom_site_disorder_assembly
_atom_site_disorder_group
Co Co1 0.49520(5) 0.87496(5) 0.81512(3) 0.02597(16) Uani d . 1 . .
C C1 0.2117(4) 0.6897(4) 0.8302(3) 0.0438(10) Uani d . 1 . .
H H1A 0.1899 0.6223 0.7716 0.053 Uiso calc R 1 . .
H H1B 0.1173 0.6886 0.8522 0.053 Uiso calc R 1 . .
C C2 0.3480(4) 0.6158(5) 0.9063(3) 0.0405(9) Uani d . 1 . .
H H2A 0.3523 0.6638 0.9690 0.049 Uiso calc R 1 . .
H H2B 0.3329 0.4951 0.9096 0.049 Uiso calc R 1 . .
C C3 0.2225(5) 0.9829(4) 0.8818(3) 0.0424(10) Uani d . 1 . .
H H3A 0.2555 0.9297 0.9451 0.051 Uiso calc R 1 . .
H H3B 0.1099 1.0092 0.8665 0.051 Uiso calc R 1 . .
C C4 0.3151(4) 1.1428(4) 0.8848(3) 0.0362(9) Uani d . 1 . .
H H4A 0.2619 1.2139 0.8301 0.043 Uiso calc R 1 . .
H H4B 0.3217 1.2040 0.9441 0.043 Uiso calc R 1 . .
C C5 0.1604(4) 0.9162(5) 0.7086(3) 0.0423(10) Uani d . 1 . .
H H5A 0.1562 1.0382 0.7049 0.051 Uiso calc R 1 . .
H H5B 0.0518 0.8745 0.6925 0.051 Uiso calc R 1 . .
C C6 0.2386(4) 0.8496(5) 0.6363(2) 0.0361(9) Uani d . 1 . .
H H6A 0.2138 0.7309 0.6249 0.043 Uiso calc R 1 . .
H H6B 0.1970 0.9086 0.5751 0.043 Uiso calc R 1 . .
N N1 0.2476(3) 0.8648(3) 0.80846(19) 0.0254(6) Uani d . 1 . .
N N2 0.7314(3) 0.8811(4) 0.8330(2) 0.0405(7) Uani d . 1 . .
N N3 0.8273(4) 0.8233(4) 0.9028(2) 0.0388(8) Uani d . 1 . .
N N4 0.9226(5) 0.7663(5) 0.9675(3) 0.0703(12) Uani d . 1 . .
O O1 0.4947(3) 0.6485(3) 0.88538(18) 0.0332(6) Uani d . 1 . .
O O2 0.4718(3) 1.1008(3) 0.88087(18) 0.0344(6) Uani d . 1 . .
O O3 0.4087(2) 0.8714(3) 0.67098(14) 0.0269(5) Uani d . 1 . .
H H1OA 0.508(6) 1.183(7) 0.863(4) 0.11(2) Uiso d . 1 . .
H H2OA 0.525(4) 0.569(4) 0.870(3) 0.035(12) Uiso d . 1 . .

loop_
_atom_site_aniso_label
_atom_site_aniso_U_11
_atom_site_aniso_U_22
_atom_site_aniso_U_33
_atom_site_aniso_U_12
_atom_site_aniso_U_13
_atom_site_aniso_U_23
Co1 0.0262(2) 0.0243(2) 0.0272(2) -0.0003(2) 0.00739(18) 0.0007(2)
C1 0.040(2) 0.0305(19) 0.064(3) -0.0069(17) 0.021(2) 0.0004(18)
C2 0.050(2) 0.0339(19) 0.046(2) 0.002(2) 0.0274(19) 0.0055(19)
C3 0.044(2) 0.034(2) 0.059(2) -0.0046(18) 0.030(2) -0.0111(19)
C4 0.042(2) 0.0266(19) 0.048(2) -0.0025(18) 0.0257(18) -0.0068(17)
C5 0.029(2) 0.054(3) 0.043(2) 0.0035(18) 0.0095(17) -0.0026(18)
C6 0.0263(19) 0.045(2) 0.0335(19) -0.0002(17) 0.0027(16) -0.0022(17)
N1 0.0282(14) 0.0220(13) 0.0280(14) -0.0013(13) 0.0114(12) -0.0021(12)
N2 0.0264(16) 0.0488(18) 0.0465(19) 0.0014(16) 0.0112(15) 0.0126(17)
N3 0.0272(18) 0.047(2) 0.045(2) -0.0005(15) 0.0145(16) -0.0082(16)
N4 0.046(2) 0.107(3) 0.050(2) 0.024(2) 0.001(2) 0.008(2)
O1 0.0377(15) 0.0227(15) 0.0420(15) 0.0045(12) 0.0163(12) 0.0026(12)
O2 0.0372(15) 0.0274(14) 0.0411(14) -0.0091(12) 0.0152(11) -0.0053(12)
O3 0.0265(12) 0.0302(12) 0.0252(11) 0.0039(12) 0.0093(9) 0.0022(11)

loop_
_atom_type_symbol
_atom_type_description
_atom_type_scat_dispersion_real
_atom_type_scat_dispersion_imag
_atom_type_scat_source
C C 0.0033 0.0016 'International Tables Vol C Tables 4.2.6.8 and 6.1.1.4'
H H 0.0000 0.0000 'International Tables Vol C Tables 4.2.6.8 and 6.1.1.4'
N N 0.0061 0.0033 'International Tables Vol C Tables 4.2.6.8 and 6.1.1.4'
O O 0.0106 0.0060 'International Tables Vol C Tables 4.2.6.8 and 6.1.1.4'
Co Co 0.3494 0.9721 'International Tables Vol C Tables 4.2.6.8 and 6.1.1.4'

loop_
_geom_angle_atom_site_label_1
_geom_angle_atom_site_label_2
_geom_angle_atom_site_label_3
_geom_angle_site_symmetry_1
_geom_angle_site_symmetry_3
_geom_angle
_geom_angle_publ_flag
O3 Co1 N2 . . 101.32(11) ?
O3 Co1 O1 . . 116.37(10) ?
N2 Co1 O1 . . 96.24(12) ?
O3 Co1 O2 . . 115.60(10) ?
N2 Co1 O2 . . 99.08(12) ?
O1 Co1 O2 . . 121.07(10) ?
O3 Co1 N1 . . 83.24(9) ?
N2 Co1 N1 . . 175.37(11) ?
O1 Co1 N1 . . 80.87(10) ?
O2 Co1 N1 . . 79.50(10) ?
N1 C1 C2 . . 110.6(3) ?
N1 C1 H1A . . 109.5 ?
C2 C1 H1A . . 109.5 ?
N1 C1 H1B . . 109.5 ?
C2 C1 H1B . . 109.5 ?
H1A C1 H1B . . 108.1 ?
O1 C2 C1 . . 110.6(3) ?
O1 C2 H2A . . 109.5 ?
C1 C2 H2A . . 109.5 ?
O1 C2 H2B . . 109.5 ?
C1 C2 H2B . . 109.5 ?
H2A C2 H2B . . 108.1 ?
N1 C3 C4 . . 111.4(3) ?
N1 C3 H3A . . 109.4 ?
C4 C3 H3A . . 109.4 ?
N1 C3 H3B . . 109.4 ?
C4 C3 H3B . . 109.4 ?
H3A C3 H3B . . 108.0 ?
O2 C4 C3 . . 108.7(3) ?
O2 C4 H4A . . 110.0 ?
C3 C4 H4A . . 110.0 ?
O2 C4 H4B . . 110.0 ?
C3 C4 H4B . . 110.0 ?
H4A C4 H4B . . 108.3 ?
N1 C5 C6 . . 111.6(3) ?
N1 C5 H5A . . 109.3 ?
C6 C5 H5A . . 109.3 ?
N1 C5 H5B . . 109.3 ?
C6 C5 H5B . . 109.3 ?
H5A C5 H5B . . 108.0 ?
O3 C6 C5 . . 110.8(3) ?
O3 C6 H6A . . 109.5 ?
C5 C6 H6A . . 109.5 ?
O3 C6 H6B . . 109.5 ?
C5 C6 H6B . . 109.5 ?
H6A C6 H6B . . 108.1 ?
C5 N1 C3 . . 112.2(3) ?
C5 N1 C1 . . 112.6(3) ?
C3 N1 C1 . . 111.0(3) ?
C5 N1 Co1 . . 105.15(19) ?
C3 N1 Co1 . . 107.8(2) ?
C1 N1 Co1 . . 107.6(2) ?
N3 N2 Co1 . . 122.8(2) ?
N4 N3 N2 . . 177.5(4) ?
C2 O1 Co1 . . 113.2(2) ?
C2 O1 H2OA . . 109(3) ?
Co1 O1 H2OA . . 123(3) ?
C4 O2 Co1 . . 116.5(2) ?
C4 O2 H1OA . . 107(4) ?
Co1 O2 H1OA . . 117(4) ?
C6 O3 Co1 . . 113.77(18) ?

loop_
_geom_bond_atom_site_label_1
_geom_bond_atom_site_label_2
_geom_bond_site_symmetry_2
_geom_bond_distance
_geom_bond_publ_flag
Co1 O3 . 1.991(2) yes
Co1 N2 . 2.013(3) yes
Co1 O1 . 2.064(2) yes
Co1 O2 . 2.065(2) yes
Co1 N1 . 2.148(3) yes
C1 N1 . 1.478(4) ?
C1 C2 . 1.486(5) ?
C1 H1A . 0.9700 ?
C1 H1B . 0.9700 ?
C2 O1 . 1.430(4) ?
C2 H2A . 0.9700 ?
C2 H2B . 0.9700 ?
C3 N1 . 1.476(4) ?
C3 C4 . 1.501(5) ?
C3 H3A . 0.9700 ?
C3 H3B . 0.9700 ?
C4 O2 . 1.433(4) ?
C4 H4A . 0.9700 ?
C4 H4B . 0.9700 ?
C5 N1 . 1.475(4) ?
C5 C6 . 1.502(5) ?
C5 H5A . 0.9700 ?
C5 H5B . 0.9700 ?
C6 O3 . 1.439(4) ?
C6 H6A . 0.9700 ?
C6 H6B . 0.9700 ?
N2 N3 . 1.197(4) ?
N3 N4 . 1.147(4) ?
O1 H2OA . 0.74(3) ?
O2 H1OA . 0.81(5) ?

loop_
_geom_hbond_atom_site_label_D
_geom_hbond_atom_site_label_H
_geom_hbond_atom_site_label_A
_geom_hbond_site_symmetry_A
_geom_hbond_distance_DH
_geom_hbond_distance_HA
_geom_hbond_distance_DA
_geom_hbond_angle_DHA
O2 H1OA O3 2_656 0.80(6) 1.80(6) 2.595(3) 176.90
O1 H2OA O3 2_646 0.74(3) 1.83(3) 2.573(3) 177.70
